data_7118055
loop_
_publ_author_name
'Hu, Yancheng'
'Yi, Ruxia'
'Yu, Xinzhang'
'Xin, Xiaoyi'
'Wang, Chunxiang'
'Wan, Boshun'

_publ_section_title
;
 O-Transfer-facilitated cyclizations of propargylamides with TMSN3:
 selective synthesis of tetrazoles and dihydroimidazoles.
;
_journal_issue 84
_journal_name_full 'Chemical communications (Cambridge, England)'
_journal_page_first 15398
_journal_page_last 15401
_journal_paper_doi 10.1039/c5cc05715a
_journal_volume 51
_journal_year 2015
_chemical_formula_sum 'C17 H16 I2 N2 O3 S'
_chemical_formula_weight 582.18
_chemical_name_systematic HYC-767-1
_space_group_IT_number 2
_symmetry_cell_setting triclinic
_symmetry_space_group_name_Hall '-P 1'
_symmetry_space_group_name_H-M 'P -1'
_atom_sites_solution_hydrogens geom
_atom_sites_solution_primary direct
_atom_sites_solution_secondary difmap
_audit_creation_method SHELXL-97
_audit_update_record
;
2014-09-26 deposited with the CCDC.
2015-08-26 downloaded from the CCDC.
;
_cell_angle_alpha 97.897(2)
_cell_angle_beta 91.846(2)
_cell_angle_gamma 103.895(2)
_cell_formula_units_Z 2
_cell_length_a 7.2509(8)
_cell_length_b 11.4870(14)
_cell_length_c 12.2569(15)
_cell_measurement_reflns_used 2492
_cell_measurement_temperature 293(2)
_cell_measurement_theta_max 52.570
_cell_measurement_theta_min 4.609
_cell_volume 979.4(2)
_computing_cell_refinement 'Bruker SMART'
_computing_data_collection 'Bruker SMART'
_computing_data_reduction 'Bruker SHELXTL'
_computing_molecular_graphics 'Bruker SHELXTL'
_computing_publication_material 'Bruker SHELXTL'
_computing_structure_refinement 'SHELXL-97 (Sheldrick, 1997)'
_computing_structure_solution 'SHELXS-97 (Sheldrick, 1990)'
_diffrn_ambient_temperature 293(2)
_diffrn_measured_fraction_theta_full 0.986
_diffrn_measured_fraction_theta_max 0.986
_diffrn_measurement_device_type 'CCD area detector'
_diffrn_measurement_method 'phi and omega scans'
_diffrn_radiation_monochromator graphite
_diffrn_radiation_source 'fine-focus sealed tube'
_diffrn_radiation_type MoK\a
_diffrn_radiation_wavelength 0.71073
_diffrn_reflns_av_R_equivalents 0.0265
_diffrn_reflns_av_sigmaI/netI 0.0557
_diffrn_reflns_limit_h_max 8
_diffrn_reflns_limit_h_min -7
_diffrn_reflns_limit_k_max 13
_diffrn_reflns_limit_k_min -14
_diffrn_reflns_limit_l_max 14
_diffrn_reflns_limit_l_min -15
_diffrn_reflns_number 5844
_diffrn_reflns_theta_full 25.99
_diffrn_reflns_theta_max 25.99
_diffrn_reflns_theta_min 1.85
_exptl_absorpt_coefficient_mu 3.336
_exptl_absorpt_correction_T_max 1.00000
_exptl_absorpt_correction_T_min 0.10118
_exptl_absorpt_correction_type empirical
_exptl_absorpt_process_details sadabs
_exptl_crystal_colour colorless
_exptl_crystal_density_diffrn 1.974
_exptl_crystal_density_method 'not measured'
_exptl_crystal_description prismatic
_exptl_crystal_F_000 556
_exptl_crystal_size_max 0.175
_exptl_crystal_size_mid 0.123
_exptl_crystal_size_min 0.117
_refine_diff_density_max 1.706
_refine_diff_density_min -1.268
_refine_diff_density_rms 0.153
_refine_ls_extinction_method none
_refine_ls_goodness_of_fit_ref 1.051
_refine_ls_hydrogen_treatment constr
_refine_ls_matrix_type full
_refine_ls_number_parameters 228
_refine_ls_number_reflns 3789
_refine_ls_number_restraints 0
_refine_ls_restrained_S_all 1.051
_refine_ls_R_factor_all 0.0645
_refine_ls_R_factor_gt 0.0539
_refine_ls_shift/su_max 0.001
_refine_ls_shift/su_mean 0.000
_refine_ls_structure_factor_coef Fsqd
_refine_ls_weighting_details 'calc w=1/[\s^2^(Fo^2^)+(0.0859P)^2^+1.5411P] where P=(Fo^2^+2Fc^2^)/3'
_refine_ls_weighting_scheme calc
_refine_ls_wR_factor_gt 0.1514
_refine_ls_wR_factor_ref 0.1613
_reflns_number_gt 3029
_reflns_number_total 3789
_reflns_threshold_expression >2sigma(I)
_cod_data_source_file c5cc05715a2.cif
_cod_data_source_block cd213594
_cod_depositor_comments
;
The following automatic conversions were performed:

'_symmetry_cell_setting' value 'Triclinic' changed to 'triclinic'
according to
/usr/data/users/saulius/crontab/automatic-downloads/current/RSC/lib/dictionaries/cif_core.dic
dictionary named 'cif_core.dic' version 2.4.2 from 2011-04-26.

Automatic conversion script
Id: cif_fix_values 3271 2015-04-21 07:52:19Z andrius 
;
_cod_original_sg_symbol_H-M P-1
_cod_database_code 7118055

loop_
_symmetry_equiv_pos_as_xyz
'x, y, z'
'-x, -y, -z'

loop_
_atom_site_label
_atom_site_type_symbol
_atom_site_fract_x
_atom_site_fract_y
_atom_site_fract_z
_atom_site_U_iso_or_equiv
_atom_site_adp_type
_atom_site_occupancy
_atom_site_symmetry_multiplicity
_atom_site_calc_flag
_atom_site_refinement_flags
I1 I 0.81221(6) 0.83802(5) 0.04200(4) 0.0720(2) Uani 1 1 d .
I2 I 0.33447(7) 0.82061(5) -0.04387(5) 0.0740(2) Uani 1 1 d .
S1 S 0.6145(2) 0.76139(15) 0.40396(12) 0.0514(4) Uani 1 1 d .
N1 N 0.5996(7) 0.5802(4) 0.1193(4) 0.0436(11) Uani 1 1 d .
N2 N 0.5351(7) 0.6717(4) 0.2836(4) 0.0457(11) Uani 1 1 d .
O1 O 0.2861(5) 0.5673(4) 0.0573(3) 0.0490(10) Uani 1 1 d .
H1 H 0.2897 0.5369 -0.0069 0.074 Uiso 1 1 calc R
O2 O 0.6815(8) 0.6911(5) 0.4752(4) 0.0674(13) Uani 1 1 d .
O3 O 0.4614(7) 0.8142(5) 0.4336(4) 0.0647(12) Uani 1 1 d .
C1 C 0.4358(8) 0.7231(6) 0.2027(5) 0.0458(13) Uani 1 1 d .
H1A H 0.4938 0.8088 0.2042 0.055 Uiso 1 1 calc R
H1B H 0.3022 0.7124 0.2165 0.055 Uiso 1 1 calc R
C2 C 0.4607(8) 0.6494(5) 0.0927(5) 0.0415(12) Uani 1 1 d .
C3 C 0.6321(8) 0.5933(5) 0.2242(4) 0.0405(12) Uani 1 1 d .
C4 C 0.7538(8) 0.5270(5) 0.2751(5) 0.0454(13) Uani 1 1 d .
C5 C 0.9278(9) 0.5266(6) 0.2322(5) 0.0500(14) Uani 1 1 d .
H5 H 0.9666 0.5690 0.1741 0.060 Uiso 1 1 calc R
C6 C 1.0434(10) 0.4627(6) 0.2763(6) 0.0624(17) Uani 1 1 d .
H6 H 1.1614 0.4629 0.2487 0.075 Uiso 1 1 calc R
C7 C 0.9833(12) 0.3988(7) 0.3613(7) 0.0680(19) Uani 1 1 d .
H7 H 1.0627 0.3580 0.3928 0.082 Uiso 1 1 calc R
C8 C 0.8040(12) 0.3953(6) 0.4000(6) 0.0638(18) Uani 1 1 d .
H8 H 0.7611 0.3486 0.4546 0.077 Uiso 1 1 calc R
C9 C 0.6907(11) 0.4601(6) 0.3583(6) 0.0567(16) Uani 1 1 d .
H9 H 0.5722 0.4594 0.3856 0.068 Uiso 1 1 calc R
C10 C 0.5313(8) 0.7222(5) 0.0010(5) 0.0431(12) Uani 1 1 d .
H10 H 0.5395 0.6639 -0.0639 0.052 Uiso 1 1 calc R
C11 C 0.8053(9) 0.8747(6) 0.3726(5) 0.0507(14) Uani 1 1 d .
C12 C 0.9847(10) 0.8528(7) 0.3703(6) 0.0615(17) Uani 1 1 d .
H12 H 1.0047 0.7807 0.3886 0.074 Uiso 1 1 calc R
C13 C 1.1333(11) 0.9397(7) 0.3404(6) 0.0687(19) Uani 1 1 d .
H13 H 1.2546 0.9262 0.3393 0.082 Uiso 1 1 calc R
C14 C 1.1042(11) 1.0472(7) 0.3118(5) 0.0639(18) Uani 1 1 d .
C15 C 0.9278(12) 1.0678(7) 0.3164(6) 0.069(2) Uani 1 1 d .
H15 H 0.9083 1.1402 0.2983 0.083 Uiso 1 1 calc R
C16 C 0.7753(11) 0.9822(6) 0.3478(6) 0.0626(17) Uani 1 1 d .
H16 H 0.6553 0.9976 0.3519 0.075 Uiso 1 1 calc R
C17 C 1.2690(14) 1.1378(9) 0.2762(7) 0.090(3) Uani 1 1 d .
H17A H 1.2325 1.2119 0.2706 0.135 Uiso 1 1 calc R
H17B H 1.3045 1.1057 0.2057 0.135 Uiso 1 1 calc R
H17C H 1.3751 1.1537 0.3296 0.135 Uiso 1 1 calc R

loop_
_atom_site_aniso_label
_atom_site_aniso_U_11
_atom_site_aniso_U_22
_atom_site_aniso_U_33
_atom_site_aniso_U_23
_atom_site_aniso_U_13
_atom_site_aniso_U_12
I1 0.0457(3) 0.1001(4) 0.0653(3) 0.0262(3) 0.0008(2) 0.0012(2)
I2 0.0640(3) 0.0908(4) 0.0814(4) 0.0331(3) 0.0014(3) 0.0357(3)
S1 0.0689(10) 0.0580(9) 0.0296(7) 0.0020(6) 0.0051(6) 0.0226(7)
N1 0.046(3) 0.052(3) 0.036(3) 0.003(2) 0.0019(19) 0.019(2)
N2 0.056(3) 0.050(3) 0.033(2) 0.005(2) 0.005(2) 0.017(2)
O1 0.042(2) 0.058(3) 0.041(2) -0.0018(19) 0.0028(17) 0.0076(18)
O2 0.106(4) 0.068(3) 0.034(2) 0.011(2) 0.000(2) 0.031(3)
O3 0.079(3) 0.074(3) 0.047(3) 0.001(2) 0.017(2) 0.033(3)
C1 0.045(3) 0.053(3) 0.040(3) -0.001(3) 0.002(2) 0.018(2)
C2 0.043(3) 0.045(3) 0.038(3) 0.000(2) 0.002(2) 0.019(2)
C3 0.042(3) 0.044(3) 0.035(3) 0.009(2) 0.005(2) 0.009(2)
C4 0.054(3) 0.040(3) 0.040(3) 0.002(2) -0.002(2) 0.010(2)
C5 0.049(3) 0.053(4) 0.048(3) 0.013(3) 0.000(3) 0.011(3)
C6 0.057(4) 0.061(4) 0.071(5) 0.014(4) -0.001(3) 0.016(3)
C7 0.084(5) 0.055(4) 0.068(5) 0.013(3) -0.016(4) 0.022(3)
C8 0.090(5) 0.054(4) 0.052(4) 0.022(3) 0.003(4) 0.019(3)
C9 0.070(4) 0.053(4) 0.048(4) 0.012(3) 0.008(3) 0.015(3)
C10 0.038(3) 0.054(3) 0.039(3) 0.010(2) 0.000(2) 0.013(2)
C11 0.059(4) 0.056(4) 0.036(3) -0.003(3) -0.007(3) 0.019(3)
C12 0.066(4) 0.060(4) 0.061(4) -0.002(3) -0.007(3) 0.027(3)
C13 0.060(4) 0.080(5) 0.062(4) -0.006(4) -0.003(3) 0.020(4)
C14 0.075(5) 0.067(5) 0.041(4) -0.006(3) 0.001(3) 0.007(4)
C15 0.092(6) 0.050(4) 0.059(4) -0.004(3) -0.010(4) 0.014(4)
C16 0.068(4) 0.057(4) 0.062(4) -0.005(3) -0.008(3) 0.024(3)
C17 0.098(7) 0.100(7) 0.059(5) 0.000(4) 0.013(4) 0.001(5)

loop_
_atom_type_symbol
_atom_type_description
_atom_type_scat_dispersion_real
_atom_type_scat_dispersion_imag
_atom_type_scat_source
C C 0.0033 0.0016 'International Tables Vol C Tables 4.2.6.8 and 6.1.1.4'
H H 0.0000 0.0000 'International Tables Vol C Tables 4.2.6.8 and 6.1.1.4'
N N 0.0061 0.0033 'International Tables Vol C Tables 4.2.6.8 and 6.1.1.4'
O O 0.0106 0.0060 'International Tables Vol C Tables 4.2.6.8 and 6.1.1.4'
S S 0.1246 0.1234 'International Tables Vol C Tables 4.2.6.8 and 6.1.1.4'
I I -0.4742 1.8119 'International Tables Vol C Tables 4.2.6.8 and 6.1.1.4'

loop_
_geom_angle_atom_site_label_1
_geom_angle_atom_site_label_2
_geom_angle_atom_site_label_3
_geom_angle
O2 S1 O3 120.0(3)
O2 S1 N2 107.9(3)
O3 S1 N2 104.2(3)
O2 S1 C11 109.5(3)
O3 S1 C11 108.8(3)
N2 S1 C11 105.4(3)
C3 N1 C2 109.6(5)
C3 N2 C1 107.7(4)
C3 N2 S1 125.7(4)
C1 N2 S1 116.4(4)
C2 O1 H1 109.5
N2 C1 C2 102.9(4)
N2 C1 H1A 111.2
C2 C1 H1A 111.2
N2 C1 H1B 111.2
C2 C1 H1B 111.2
H1A C1 H1B 109.1
O1 C2 N1 108.6(5)
O1 C2 C10 109.6(4)
N1 C2 C10 109.4(4)
O1 C2 C1 108.0(4)
N1 C2 C1 105.0(4)
C10 C2 C1 116.0(5)
N1 C3 N2 113.8(5)
N1 C3 C4 121.6(5)
N2 C3 C4 124.6(5)
C5 C4 C9 120.9(6)
C5 C4 C3 117.9(5)
C9 C4 C3 121.0(6)
C6 C5 C4 119.4(6)
C6 C5 H5 120.3
C4 C5 H5 120.3
C7 C6 C5 119.8(7)
C7 C6 H6 120.1
C5 C6 H6 120.1
C6 C7 C8 120.0(7)
C6 C7 H7 120.0
C8 C7 H7 120.0
C9 C8 C7 120.4(6)
C9 C8 H8 119.8
C7 C8 H8 119.8
C8 C9 C4 119.3(7)
C8 C9 H9 120.3
C4 C9 H9 120.3
C2 C10 I2 111.3(4)
C2 C10 I1 112.1(4)
I2 C10 I1 111.8(3)
C2 C10 H10 107.1
I2 C10 H10 107.1
I1 C10 H10 107.1
C16 C11 C12 120.9(7)
C16 C11 S1 120.2(5)
C12 C11 S1 118.9(5)
C13 C12 C11 118.9(7)
C13 C12 H12 120.6
C11 C12 H12 120.6
C12 C13 C14 120.9(7)
C12 C13 H13 119.5
C14 C13 H13 119.5
C15 C14 C13 119.3(7)
C15 C14 C17 121.6(8)
C13 C14 C17 119.2(8)
C14 C15 C16 121.0(7)
C14 C15 H15 119.5
C16 C15 H15 119.5
C11 C16 C15 118.9(7)
C11 C16 H16 120.5
C15 C16 H16 120.5
C14 C17 H17A 109.5
C14 C17 H17B 109.5
H17A C17 H17B 109.5
C14 C17 H17C 109.5
H17A C17 H17C 109.5
H17B C17 H17C 109.5

loop_
_geom_bond_atom_site_label_1
_geom_bond_atom_site_label_2
_geom_bond_distance
I1 C10 2.149(5)
I2 C10 2.124(6)
S1 O2 1.416(5)
S1 O3 1.421(5)
S1 N2 1.677(5)
S1 C11 1.750(7)
N1 C3 1.282(7)
N1 C2 1.479(7)
N2 C3 1.412(7)
N2 C1 1.473(8)
O1 C2 1.400(7)
O1 H1 0.8200
C1 C2 1.531(8)
C1 H1A 0.9700
C1 H1B 0.9700
C2 C10 1.522(8)
C3 C4 1.472(8)
C4 C5 1.383(9)
C4 C9 1.384(8)
C5 C6 1.381(9)
C5 H5 0.9300
C6 C7 1.378(10)
C6 H6 0.9300
C7 C8 1.392(11)
C7 H7 0.9300
C8 C9 1.364(10)
C8 H8 0.9300
C9 H9 0.9300
C10 H10 0.9800
C11 C16 1.376(9)
C11 C12 1.383(9)
C12 C13 1.379(11)
C12 H12 0.9300
C13 C14 1.390(11)
C13 H13 0.9300
C14 C15 1.357(11)
C14 C17 1.504(11)
C15 C16 1.396(11)
C15 H15 0.9300
C16 H16 0.9300
C17 H17A 0.9600
C17 H17B 0.9600
C17 H17C 0.9600

loop_
_geom_hbond_atom_site_label_D
_geom_hbond_atom_site_label_H
_geom_hbond_atom_site_label_A
_geom_hbond_distance_DH
_geom_hbond_distance_HA
_geom_hbond_distance_DA
_geom_hbond_angle_DHA
_geom_hbond_site_symmetry_A
O1 H1 N1 0.82 2.11 2.833(6) 147.8 2_665

loop_
_geom_torsion_atom_site_label_1
_geom_torsion_atom_site_label_2
_geom_torsion_atom_site_label_3
_geom_torsion_atom_site_label_4
_geom_torsion
O2 S1 N2 C3 -47.1(5)
O3 S1 N2 C3 -175.6(5)
C11 S1 N2 C3 69.9(5)
O2 S1 N2 C1 172.2(4)
O3 S1 N2 C1 43.7(5)
C11 S1 N2 C1 -70.9(5)
C3 N2 C1 C2 9.0(6)
S1 N2 C1 C2 156.3(4)
C3 N1 C2 O1 -107.3(5)
C3 N1 C2 C10 133.2(5)
C3 N1 C2 C1 8.0(6)
N2 C1 C2 O1 105.7(5)
N2 C1 C2 N1 -10.0(6)
N2 C1 C2 C10 -131.0(5)
C2 N1 C3 N2 -2.4(7)
C2 N1 C3 C4 175.2(5)
C1 N2 C3 N1 -4.6(7)
S1 N2 C3 N1 -148.1(4)
C1 N2 C3 C4 177.9(5)
S1 N2 C3 C4 34.5(8)
N1 C3 C4 C5 47.7(8)
N2 C3 C4 C5 -135.0(6)
N1 C3 C4 C9 -127.9(6)
N2 C3 C4 C9 49.4(8)
C9 C4 C5 C6 -2.8(9)
C3 C4 C5 C6 -178.4(6)
C4 C5 C6 C7 0.9(10)
C5 C6 C7 C8 2.2(11)
C6 C7 C8 C9 -3.5(11)
C7 C8 C9 C4 1.7(11)
C5 C4 C9 C8 1.5(10)
C3 C4 C9 C8 177.0(6)
O1 C2 C10 I2 59.7(5)
N1 C2 C10 I2 178.6(3)
C1 C2 C10 I2 -62.8(5)
O1 C2 C10 I1 -174.2(4)
N1 C2 C10 I1 -55.3(5)
C1 C2 C10 I1 63.3(5)
O2 S1 C11 C16 -151.7(5)
O3 S1 C11 C16 -18.8(6)
N2 S1 C11 C16 92.4(6)
O2 S1 C11 C12 30.0(6)
O3 S1 C11 C12 163.0(5)
N2 S1 C11 C12 -85.8(5)
C16 C11 C12 C13 -1.3(10)
S1 C11 C12 C13 176.9(5)
C11 C12 C13 C14 -0.6(11)
C12 C13 C14 C15 1.7(11)
C12 C13 C14 C17 -178.0(7)
C13 C14 C15 C16 -0.9(11)
C17 C14 C15 C16 178.9(7)
C12 C11 C16 C15 2.2(10)
S1 C11 C16 C15 -176.0(5)
C14 C15 C16 C11 -1.1(11)
